data_3500012
loop_
_publ_author_name
'Alfonso Fern\'andez-Botello'
'Miguel Quir\'os'
'Virtudes Moreno'

_publ_section_title
;
 A Cu(II) polymeric compound with fluconazol
;
_journal_name_full 'Personal communication to COD'
_journal_year 2012
_chemical_formula_sum 'C30 H44 Cl2 Cu F4 N12 O8 S2'
_chemical_formula_weight 975.33
_space_group_IT_number 14
_symmetry_cell_setting monoclinic
_symmetry_space_group_name_Hall '-P 2ybc'
_symmetry_space_group_name_H-M 'P 1 21/c 1'
_atom_sites_solution_hydrogens geom
_atom_sites_solution_primary direct
_atom_sites_solution_secondary difmap
_audit_creation_method SHELXL
_cell_angle_alpha 90.00
_cell_angle_beta 128.60(3)
_cell_angle_gamma 90.00
_cell_formula_units_Z 2
_cell_length_a 15.258(3)
_cell_length_b 9.190(2)
_cell_length_c 19.901(4)
_cell_measurement_reflns_used 32
_cell_measurement_temperature 293(2)
_cell_measurement_theta_max 18.1
_cell_measurement_theta_min 12.7
_cell_volume 2180.9(12)
_computing_cell_refinement 'STADI4 (STOE, 1996)'
_computing_data_collection 'STADI4 (STOE, 1996)'
_computing_data_reduction 'X-RED  (STOE, 1996)'
_computing_molecular_graphics 'Siemens SHELXTL'
_computing_publication_material 'Siemens SHELXTL'
_computing_structure_refinement 'SHELXL-93 (Sheldrick, 1993)'
_computing_structure_solution 'SHELXS-86 (Sheldrick, 1990)'
_diffrn_ambient_temperature 293(2)
_diffrn_measurement_device 'STOE STADI4 4-circle-diffractometer'
_diffrn_measurement_method
; Scan width (omega) = 1.05 - 1.20, scan ratio 2theta:omega = 1.00
  I(Net) and sigma(I) calculated according to Blessing (1987)
;
_diffrn_radiation_monochromator graphite
_diffrn_radiation_source 'fine-focus sealed tube'
_diffrn_radiation_type MoK\a
_diffrn_radiation_wavelength 0.71073
_diffrn_reflns_av_R_equivalents 0.0000
_diffrn_reflns_av_sigmaI/netI 0.1453
_diffrn_reflns_limit_h_max 19
_diffrn_reflns_limit_h_min -19
_diffrn_reflns_limit_k_max 11
_diffrn_reflns_limit_k_min 0
_diffrn_reflns_limit_l_max 19
_diffrn_reflns_limit_l_min -25
_diffrn_reflns_number 4990
_diffrn_reflns_theta_max 27.50
_diffrn_reflns_theta_min 1.71
_diffrn_standards_decay_% 4.7
_diffrn_standards_interval_time 60
_diffrn_standards_number 3
_exptl_absorpt_coefficient_mu 0.795
_exptl_absorpt_correction_type none
_exptl_crystal_density_diffrn 1.485
_exptl_crystal_F_000 1006
_exptl_crystal_size_max 0.250
_exptl_crystal_size_mid 0.153
_exptl_crystal_size_min 0.070
_geom_special_details
; 
 All esds (except the esd in the dihedral angle between two l.s. planes) 
 are estimated using the full covariance matrix.  The cell esds are taken 
 into account individually in the estimation of esds in distances, angles 
 and torsion angles; correlations between esds in cell parameters are only 
 used when they are defined by crystal symmetry.  An approximate (isotropic) 
 treatment of cell esds is used for estimating esds involving l.s. planes. 
;
_refine_diff_density_max 0.676
_refine_diff_density_min -0.438
_refine_diff_density_rms 0.119
_refine_ls_extinction_method none
_refine_ls_goodness_of_fit_all 1.230
_refine_ls_goodness_of_fit_obs 1.282
_refine_ls_matrix_type full
_refine_ls_number_parameters 272
_refine_ls_number_reflns 4909
_refine_ls_number_restraints 0
_refine_ls_restrained_S_all 1.341
_refine_ls_restrained_S_obs 1.282
_refine_ls_R_factor_all 0.2407
_refine_ls_R_factor_obs 0.1248
_refine_ls_shift/esd_max 0.000
_refine_ls_shift/esd_mean 0.000
_refine_ls_structure_factor_coef Fsqd
_refine_ls_weighting_details 'w=1/[\s^2^(Fo^2^)+(0.0300P)^2^+25.0000P] where P=(Fo^2^+2Fc^2^)/3'
_refine_ls_weighting_scheme calc
_refine_ls_wR_factor_all 0.3248
_refine_ls_wR_factor_obs 0.2162
_refine_special_details
; 
 Refinement on F^2^ for ALL reflections except for 81 with very negative F^2^ 
 or flagged by the user for potential systematic errors.  Weighted R-factors 
 wR and all goodnesses of fit S are based on F^2^, conventional R-factors R 
 are based on F, with F set to zero for negative F^2^. The observed criterion 
 of F^2^ > 2sigma(F^2^) is used only for calculating _R_factor_obs etc. and is 
 not relevant to the choice of reflections for refinement.  R-factors based 
 on F^2^ are statistically about twice as large as those based on F, and R- 
 factors based on ALL data will be even larger. 
;
_reflns_number_observed 2438
_reflns_number_total 4990
_reflns_observed_criterion >2sigma(I)
_cod_data_source_file cuflu.cif
_cod_data_source_block cuflu
_cod_depositor_comments
;
The following automatic conversions were performed:

'_refine_ls_weighting_scheme' value 'calc
w=1/[\s^2^(Fo^2^)+(0.0300P)^2^+25.0000P] where P=(Fo^2^+2Fc^2^)/3'
was changed to 'calc'. New tag '_refine_ls_weighting_details' was
created. The value of the new tag was set to
'w=1/[\s^2^(Fo^2^)+(0.0300P)^2^+25.0000P] where P=(Fo^2^+2Fc^2^)/3'.

Automatic conversion script
Id: cif_fix_values 3143 2015-03-26 13:38:13Z robertas 
;
_cod_original_cell_volume 2180.8(8)
_cod_original_sg_symbol_H-M 'P 2(1)/c'
_cod_database_code 3500012

loop_
_symmetry_equiv_pos_as_xyz
'x, y, z'
'-x, y+1/2, -z+1/2'
'-x, -y, -z'
'x, -y-1/2, z-1/2'

loop_
_atom_site_aniso_label
_atom_site_aniso_U_11
_atom_site_aniso_U_22
_atom_site_aniso_U_33
_atom_site_aniso_U_23
_atom_site_aniso_U_13
_atom_site_aniso_U_12
Cu 0.0469(11) 0.0436(11) 0.0352(10) 0.0121(10) 0.0317(9) 0.0126(10)
Cl 0.060(2) 0.043(2) 0.051(2) -0.0024(15) 0.032(2) -0.004(2)
C1 0.042(6) 0.040(6) 0.030(5) 0.002(5) 0.025(5) 0.000(5)
N11 0.045(5) 0.034(5) 0.035(5) 0.005(4) 0.031(5) 0.006(4)
N12 0.062(7) 0.038(6) 0.037(5) 0.001(5) 0.028(5) -0.005(5)
C13 0.075(9) 0.039(7) 0.050(7) 0.000(6) 0.043(7) -0.014(7)
N14 0.039(5) 0.046(6) 0.034(5) 0.011(4) 0.028(5) 0.009(4)
C15 0.040(6) 0.039(6) 0.028(5) 0.004(5) 0.021(5) -0.003(5)
C2 0.037(6) 0.028(6) 0.041(6) -0.002(5) 0.029(5) -0.003(5)
O2 0.039(4) 0.055(5) 0.048(5) 0.007(4) 0.030(4) 0.008(4)
C21 0.034(6) 0.042(7) 0.030(5) -0.003(5) 0.023(5) -0.005(5)
C22 0.046(7) 0.051(8) 0.037(6) 0.000(6) 0.027(6) -0.013(6)
F22 0.043(4) 0.068(5) 0.062(4) 0.014(4) 0.026(4) -0.005(4)
C23 0.043(7) 0.067(9) 0.049(7) 0.019(7) 0.027(6) 0.018(7)
C24 0.054(8) 0.048(8) 0.059(8) 0.012(7) 0.034(7) 0.010(7)
F24 0.094(6) 0.051(5) 0.093(6) 0.030(5) 0.050(5) 0.026(5)
C25 0.049(8) 0.037(7) 0.062(8) -0.006(6) 0.030(7) -0.012(6)
C26 0.041(6) 0.038(7) 0.043(6) 0.008(5) 0.023(6) -0.003(6)
C3 0.049(7) 0.042(7) 0.044(6) 0.007(5) 0.037(6) 0.001(6)
N31 0.041(5) 0.043(6) 0.035(5) 0.004(4) 0.029(5) 0.002(4)
N32 0.045(6) 0.112(10) 0.037(6) 0.014(6) 0.024(5) -0.006(6)
C33 0.050(8) 0.120(14) 0.040(7) 0.020(8) 0.031(7) 0.005(9)
N34 0.039(5) 0.041(6) 0.030(5) 0.001(4) 0.024(4) 0.000(4)
C35 0.039(6) 0.040(7) 0.040(6) 0.008(5) 0.029(6) 0.008(5)
O1W 0.068(6) 0.080(7) 0.061(6) -0.024(5) 0.035(5) -0.007(6)
O2W 0.079(7) 0.098(9) 0.068(7) 0.012(7) 0.025(6) -0.027(7)
S 0.050(2) 0.092(4) 0.056(3) 0.002(2) 0.030(2) -0.007(3)
O1D 0.096(9) 0.158(12) 0.078(7) -0.042(8) 0.056(7) -0.072(9)
C1D 0.080(12) 0.151(18) 0.111(15) -0.004(14) 0.071(12) -0.020(13)
C2D 0.096(13) 0.147(18) 0.056(10) -0.020(11) 0.040(10) -0.036(13)

loop_
_atom_site_label
_atom_site_type_symbol
_atom_site_fract_x
_atom_site_fract_y
_atom_site_fract_z
_atom_site_U_iso_or_equiv
_atom_site_thermal_displace_type
_atom_site_occupancy
_atom_site_calc_flag
_atom_site_refinement_flags
_atom_site_disorder_group
Cu Cu 0.5000 0.5000 0.5000 0.0377(5) Uani 1 d S .
Cl Cl 0.6218(3) 0.7544(3) 0.5909(2) 0.0526(8) Uani 1 d . .
C1 C 0.2820(9) 0.9248(12) 0.2499(6) 0.035(3) Uani 1 d . .
H11 H 0.3098(9) 0.9997(12) 0.2933(6) 0.043 Uiso 1 d R .
H12 H 0.2008(9) 0.9253(12) 0.2139(6) 0.043 Uiso 1 d R .
N11 N 0.3229(7) 0.7839(9) 0.2925(5) 0.034(2) Uani 1 d . .
N12 N 0.2688(9) 0.6593(11) 0.2462(6) 0.048(3) Uani 1 d . .
C13 C 0.3251(11) 0.5588(14) 0.3069(8) 0.052(3) Uani 1 d . .
H13 H 0.3099(11) 0.4600(14) 0.2952(8) 0.062 Uiso 1 d R .
N14 N 0.4055(7) 0.6090(10) 0.3865(5) 0.036(2) Uani 1 d . .
C15 C 0.4019(9) 0.7509(12) 0.3738(6) 0.036(2) Uani 1 d . .
H15 H 0.4490(9) 0.8183(12) 0.4167(6) 0.043 Uiso 1 d R .
C2 C 0.3160(9) 0.9631(11) 0.1949(7) 0.032(2) Uani 1 d . .
O2 O 0.4349(6) 0.9615(9) 0.2451(5) 0.046(2) Uani 1 d . .
C21 C 0.2693(9) 1.1154(12) 0.1573(6) 0.033(2) Uani 1 d . .
C22 C 0.1543(10) 1.1458(13) 0.1040(7) 0.044(3) Uani 1 d . .
F22 F 0.0824(6) 1.0408(8) 0.0882(4) 0.062(2) Uani 1 d . .
C23 C 0.1102(11) 1.2799(15) 0.0666(8) 0.054(3) Uani 1 d . .
H23 H 0.0334(11) 1.2969(15) 0.0318(8) 0.064 Uiso 1 d R .
C24 C 0.1826(11) 1.3865(14) 0.0821(8) 0.055(3) Uani 1 d . .
F24 F 0.1379(7) 1.5188(9) 0.0444(5) 0.085(3) Uani 1 d . .
C25 C 0.2952(10) 1.3655(13) 0.1324(8) 0.052(3) Uani 1 d . .
H25 H 0.3426(10) 1.4406(13) 0.1419(8) 0.063 Uiso 1 d R .
C26 C 0.3381(10) 1.2292(12) 0.1695(7) 0.043(3) Uani 1 d . .
H26 H 0.4150(10) 1.2136(12) 0.2033(7) 0.051 Uiso 1 d R .
C3 C 0.2748(10) 0.8547(12) 0.1234(7) 0.040(3) Uani 1 d . .
H31 H 0.3101(10) 0.7613(12) 0.1485(7) 0.047 Uiso 1 d R .
H32 H 0.1944(10) 0.8423(12) 0.0901(7) 0.047 Uiso 1 d R .
N31 N 0.2986(7) 0.8999(10) 0.0661(5) 0.036(2) Uani 1 d . .
N32 N 0.2169(8) 0.9426(14) -0.0155(6) 0.065(3) Uani 1 d . .
C33 C 0.2725(11) 0.9759(18) -0.0430(8) 0.068(4) Uani 1 d . .
H33 H 0.2380(11) 1.0095(18) -0.0984(8) 0.082 Uiso 1 d R .
N34 N 0.3828(7) 0.9583(10) 0.0147(5) 0.036(2) Uani 1 d . .
C35 C 0.3963(9) 0.9113(12) 0.0835(7) 0.037(3) Uani 1 d . .
H35 H 0.4648(9) 0.8894(12) 0.1362(7) 0.044 Uiso 1 d R .
O1W O 0.5455(8) 1.0875(11) 0.3972(6) 0.073(3) Uani 1 d . .
O2W O 0.7267(9) 1.0098(13) 0.5556(6) 0.096(4) Uani 1 d . .
S S 0.0545(4) 0.7130(6) 0.2628(3) 0.0684(13) Uani 0.84 d P 1
S' S -0.0129(27) 0.8270(36) 0.2311(19) 0.089(8) Uiso 0.16 d P 2
O1D O 0.1123(10) 0.8550(15) 0.2914(7) 0.109(5) Uani 1 d . .
C1D C -0.0549(15) 0.7255(24) 0.2727(12) 0.106(7) Uani 1 d . .
C2D C -0.0286(15) 0.7230(23) 0.1487(10) 0.105(7) Uani 1 d . .

loop_
_atom_type_symbol
_atom_type_description
_atom_type_scat_dispersion_real
_atom_type_scat_dispersion_imag
_atom_type_scat_source
C C 0.0033 0.0016 'International Tables Vol C Tables 4.2.6.8 and 6.1.1.4'
H H 0.0000 0.0000 'International Tables Vol C Tables 4.2.6.8 and 6.1.1.4'
N N 0.0061 0.0033 'International Tables Vol C Tables 4.2.6.8 and 6.1.1.4'
O O 0.0106 0.0060 'International Tables Vol C Tables 4.2.6.8 and 6.1.1.4'
F F 0.0171 0.0103 'International Tables Vol C Tables 4.2.6.8 and 6.1.1.4'
Cl Cl 0.1484 0.1585 'International Tables Vol C Tables 4.2.6.8 and 6.1.1.4'
S S 0.1246 0.1234 'International Tables Vol C Tables 4.2.6.8 and 6.1.1.4'
Cu Cu 0.3201 1.2651 'International Tables Vol C Tables 4.2.6.8 and 6.1.1.4'

loop_
_geom_angle_atom_site_label_1
_geom_angle_atom_site_label_2
_geom_angle_atom_site_label_3
_geom_angle
_geom_angle_site_symmetry_1
_geom_angle_site_symmetry_3
N34 Cu N34 180.000(3) 4_576 2_645
N34 Cu N14 89.4(3) 4_576 .
N34 Cu N14 90.6(3) 2_645 .
N34 Cu N14 90.6(3) 4_576 3_666
N34 Cu N14 89.4(3) 2_645 3_666
N14 Cu N14 180.000(3) . 3_666
N34 Cu Cl 92.2(3) 4_576 .
N34 Cu Cl 87.8(3) 2_645 .
N14 Cu Cl 91.8(3) . .
N14 Cu Cl 88.2(3) 3_666 .
Cu Cl O2W 134.0(2) . .
N11 C1 C2 114.2(8) . .
C15 N11 N12 109.8(9) . .
C15 N11 C1 130.7(9) . .
N12 N11 C1 119.3(8) . .
C13 N12 N11 101.1(9) . .
N12 C13 N14 115.5(11) . .
C15 N14 C13 102.5(9) . .
C15 N14 Cu 127.9(8) . .
C13 N14 Cu 129.4(8) . .
N11 C15 N14 111.1(10) . .
O2 C2 C3 104.6(8) . .
O2 C2 C1 110.6(8) . .
C3 C2 C1 113.4(8) . .
O2 C2 C21 110.6(8) . .
C3 C2 C21 110.3(8) . .
C1 C2 C21 107.4(8) . .
C2 O2 O1W 115.0(6) . .
C26 C21 C22 115.7(10) . .
C26 C21 C2 121.9(9) . .
C22 C21 C2 122.2(9) . .
F22 C22 C23 117.6(11) . .
F22 C22 C21 119.2(10) . .
C23 C22 C21 123.1(11) . .
C24 C23 C22 117.9(11) . .
C25 C24 C23 122.7(12) . .
C25 C24 F24 120.0(12) . .
C23 C24 F24 117.4(12) . .
C24 C25 C26 118.6(11) . .
C21 C26 C25 122.0(11) . .
N31 C3 C2 112.8(9) . .
C35 N31 N32 109.9(8) . .
C35 N31 C3 128.0(9) . .
N32 N31 C3 122.1(9) . .
C33 N32 N31 102.7(10) . .
N32 C33 N34 114.5(11) . .
C35 N34 C33 103.3(9) . .
C35 N34 Cu 129.2(7) . 2_655
C33 N34 Cu 127.5(7) . 2_655
N31 C35 N34 109.7(10) . .
O2 O1W O2W 133.0(5) . .
O2 O1W Cl 109.2(3) . 3_676
O2W O1W Cl 109.4(4) . 3_676
O1W O2W O1D 137.4(6) . 3_676
O1W O2W Cl 99.5(4) . .
O1D O2W Cl 108.5(4) 3_676 .
O1D S C2D 103.0(8) . .
O1D S C1D 105.9(9) . .
C2D S C1D 99.5(9) . .
O1D S' C1D 113.5(21) . .
O1D S' C2D 101.4(19) . .
C1D S' C2D 107.0(20) . .

loop_
_geom_bond_atom_site_label_1
_geom_bond_atom_site_label_2
_geom_bond_distance
_geom_bond_site_symmetry_2
Cu N34 2.022(8) 4_576
Cu N34 2.022(8) 2_645
Cu N14 2.030(8) .
Cu N14 2.030(8) 3_666
Cu Cl 2.828(3) .
Cl O2W 3.158(11) .
C1 N11 1.458(13) .
C1 C2 1.517(13) .
N11 C15 1.315(12) .
N11 N12 1.376(12) .
N12 C13 1.325(14) .
C13 N14 1.343(14) .
N14 C15 1.322(13) .
C2 O2 1.424(12) .
C2 C3 1.516(14) .
C2 C21 1.536(14) .
O2 O1W 2.642(11) .
C21 C26 1.392(14) .
C21 C22 1.400(15) .
C22 F22 1.343(12) .
C22 C23 1.38(2) .
C23 C24 1.36(2) .
C24 C25 1.36(2) .
C24 F24 1.367(14) .
C25 C26 1.39(2) .
C3 N31 1.455(12) .
N31 C35 1.307(12) .
N31 N32 1.349(12) .
N32 C33 1.302(14) .
C33 N34 1.328(14) .
N34 C35 1.323(12) .
N34 Cu 2.022(8) 2_655
O1W O2W 2.686(14) .
O1W Cl 3.071(10) 3_676
O2W O1D 2.742(15) 3_676
S O1D 1.476(12) .
S C2D 1.78(2) .
S C1D 1.80(2) .
S' O1D 1.52(3) .
S' C1D 1.62(3) .
S' C2D 1.78(3) .
